data_7100302
_journal_name_full 'Chemical Communications'
_journal_paper_doi 10.1039/b510134d
_journal_year 2005
_chemical_formula_moiety 'C88 H92 N4 O8 '
_chemical_formula_sum 'C88 H92 N4 O8'
_chemical_formula_weight 1333.72
_space_group_IT_number 15
_symmetry_cell_setting monoclinic
_symmetry_space_group_name_Hall '-C 2yc'
_symmetry_space_group_name_H-M 'C 1 2/c 1'
_cell_angle_alpha 90.0000
_cell_angle_beta 111.546(3)
_cell_angle_gamma 90.0000
_cell_formula_units_Z 4
_cell_length_a 33.738(7)
_cell_length_b 8.9572(17)
_cell_length_c 27.599(6)
_cell_measurement_temperature 153.1
_cell_volume 7758(3)
_exptl_crystal_density_diffrn 1.142
_cod_original_sg_symbol_H-M 'C 2/c'
_cod_original_formula_sum 'C88 H92 N4 O8 '
_cod_database_code 7100302

loop_
_symmetry_equiv_pos_site_id
_symmetry_equiv_pos_as_xyz
1 +X,+Y,+Z
2 -X,+Y,1/2-Z
3 -X,-Y,-Z
4 +X,-Y,1/2+Z
5 1/2+X,1/2+Y,+Z
6 1/2-X,1/2+Y,1/2-Z
7 1/2-X,1/2-Y,-Z
8 1/2+X,1/2-Y,1/2+Z

loop_
_atom_site_label
_atom_site_type_symbol
_atom_site_fract_x
_atom_site_fract_y
_atom_site_fract_z
_atom_site_U_iso_or_equiv
_atom_site_adp_type
_atom_site_occupancy
_atom_site_symmetry_multiplicity
_atom_site_calc_flag
_atom_site_refinement_flags
_atom_site_disorder_assembly
_atom_site_disorder_group
O(1) O 0.80688(6) 0.12596(18) 0.24348(6) 0.0371(5) Uani 1.00 1 d . . .
O(2) O 0.59750(6) 0.10467(19) 0.11486(6) 0.0395(5) Uani 1.00 1 d . . .
O(3) O 0.56325(18) 0.5685(9) -0.2023(2) 0.226(3) Uani 1.00 1 d . . .
O(4) O 0.5401(3) 0.7210(11) -0.1565(4) 0.368(6) Uani 1.00 1 d . . .
N(1) N 0.81670(6) 0.3744(2) 0.23813(8) 0.0296(5) Uani 1.00 1 d . . .
N(2) N 0.58561(6) 0.3442(2) 0.08706(8) 0.0315(6) Uani 1.00 1 d . . .
C(1) C 0.65906(8) 0.2509(2) 0.13300(9) 0.0282(6) Uani 1.00 1 d . . .
C(2) C 0.67789(8) 0.3750(2) 0.16267(10) 0.0297(6) Uani 1.00 1 d . . .
C(3) C 0.72153(8) 0.3797(2) 0.19080(10) 0.0286(6) Uani 1.00 1 d . . .
C(4) C 0.74688(8) 0.2600(2) 0.18882(9) 0.0264(6) Uani 1.00 1 d . . .
C(5) C 0.72822(8) 0.1365(2) 0.15810(10) 0.0306(7) Uani 1.00 1 d . . .
C(6) C 0.68498(8) 0.1321(2) 0.13064(10) 0.0302(7) Uani 1.00 1 d . . .
C(7) C 0.61202(9) 0.2274(2) 0.11006(10) 0.0306(7) Uani 1.00 1 d . . .
C(8) C 0.79281(8) 0.2476(2) 0.22435(9) 0.0281(6) Uani 1.00 1 d . . .
C(9) C 0.53934(8) 0.3224(3) 0.06921(11) 0.0388(8) Uani 1.00 1 d . . .
C(10) C 0.51865(9) 0.2932(3) 0.01100(12) 0.0465(8) Uani 1.00 1 d . . .
C(11) C 0.53494(10) 0.1549(3) -0.00743(12) 0.0511(9) Uani 1.00 1 d . . .
C(12) C 0.51168(12) 0.1262(4) -0.06524(12) 0.0749(13) Uani 1.00 1 d . . .
C(13) C 0.85926(9) 0.3634(2) 0.27936(10) 0.0387(7) Uani 1.00 1 d . . .
C(14) C 0.89389(10) 0.3322(4) 0.25820(12) 0.0683(12) Uani 1.00 1 d . . .
C(15) C 0.93838(12) 0.3350(5) 0.29956(17) 0.0911(15) Uani 1.00 1 d . . .
C(16) C 0.9557(3) 0.4778(15) 0.2990(4) 0.094(4) Uani 0.38 1 d P . .
C(17) C 0.9726(2) 0.3371(12) 0.2801(2) 0.114(3) Uani 0.62 1 d P . .
C(18) C 0.59960(8) 0.4781(2) 0.06907(10) 0.0285(6) Uani 1.00 1 d . . .
C(19) C 0.59482(8) 0.6149(2) 0.08961(10) 0.0324(7) Uani 1.00 1 d . . .
C(20) C 0.60632(8) 0.7454(2) 0.07113(10) 0.0323(7) Uani 1.00 1 d . . .
C(21) C 0.62188(8) 0.7402(2) 0.03115(10) 0.0314(7) Uani 1.00 1 d . . .
C(22) C 0.62615(9) 0.6016(2) 0.01054(11) 0.0390(8) Uani 1.00 1 d . . .
C(23) C 0.61523(9) 0.4719(2) 0.02954(11) 0.0379(8) Uani 1.00 1 d . . .
C(24) C 0.63341(9) 0.8738(2) 0.01095(11) 0.0369(7) Uani 1.00 1 d . . .
C(25) C 0.64298(9) 0.9839(2) -0.00736(10) 0.0354(7) Uani 1.00 1 d . . .
C(26) C 0.65308(9) 1.1147(2) -0.03041(11) 0.0320(7) Uani 1.00 1 d . . .
C(27) C 0.63276(9) 1.1417(2) -0.08390(11) 0.0349(7) Uani 1.00 1 d . . .
C(28) C 0.64386(9) 1.2696(2) -0.10395(10) 0.0364(7) Uani 1.00 1 d . . .
C(29) C 0.67422(9) 1.3707(2) -0.07307(10) 0.0323(7) Uani 1.00 1 d . . .
C(30) C 0.69447(9) 1.3439(2) -0.01951(10) 0.0337(7) Uani 1.00 1 d . . .
C(31) C 0.68320(9) 1.2160(2) 0.00044(10) 0.0371(8) Uani 1.00 1 d . . .
C(32) C 0.60004(10) 1.0347(3) -0.11853(12) 0.0520(9) Uani 1.00 1 d . . .
C(33) C 0.72638(10) 1.4517(3) 0.01555(12) 0.0505(9) Uani 1.00 1 d . . .
C(34) C 0.81608(9) 0.9992(2) 0.09711(11) 0.0372(8) Uani 1.00 1 d . . .
C(35) C 0.81048(9) 0.8916(2) 0.11910(11) 0.0367(7) Uani 1.00 1 d . . .
C(36) C 0.80691(9) 0.7613(2) 0.14782(10) 0.0323(7) Uani 1.00 1 d . . .
C(37) C 0.81160(9) 0.7721(2) 0.19987(11) 0.0371(7) Uani 1.00 1 d . . .
C(38) C 0.81283(9) 0.6448(2) 0.22859(10) 0.0356(7) Uani 1.00 1 d . . .
C(39) C 0.80963(8) 0.5047(2) 0.20603(9) 0.0274(6) Uani 1.00 1 d . . .
C(40) C 0.80340(8) 0.4934(2) 0.15368(10) 0.0312(7) Uani 1.00 1 d . . .
C(41) C 0.80201(9) 0.6207(2) 0.12501(10) 0.0346(7) Uani 1.00 1 d . . .
C(42) C 0.5769(2) 0.6090(10) -0.2783(2) 0.237(4) Uani 1.00 1 d . . .
C(43) C 0.5680(3) 0.6772(11) -0.2387(4) 0.231(4) Uiso 1.00 1 d . . .
C(44) C 0.5428(2) 0.4932(14) -0.1347(3) 0.243(5) Uani 1.00 1 d . . .
C(45) C 0.5545(4) 0.5965(14) -0.1574(5) 0.231(6) Uani 1.00 1 d . . .
H(1) H 0.6607 0.4577 0.1639 0.035 Uiso 1.00 1 c R . .
H(2) H 0.7339 0.4649 0.2112 0.033 Uiso 1.00 1 c R . .
H(3) H 0.7455 0.0549 0.1560 0.037 Uiso 1.00 1 c R . .
H(4) H 0.6726 0.0471 0.1100 0.036 Uiso 1.00 1 c R . .
H(5) H 0.5338 0.2400 0.0875 0.046 Uiso 1.00 1 c R . .
H(6) H 0.5270 0.4100 0.0770 0.046 Uiso 1.00 1 c R . .
H(7) H 0.4889 0.2823 0.0025 0.053 Uiso 1.00 1 c R . .
H(8) H 0.5238 0.3770 -0.0069 0.053 Uiso 1.00 1 c R . .
H(9) H 0.5644 0.1675 -0.0010 0.058 Uiso 1.00 1 c R . .
H(10) H 0.5312 0.0712 0.0116 0.058 Uiso 1.00 1 c R . .
H(11) H 0.4877 0.0643 -0.0700 0.089 Uiso 1.00 1 c R . .
H(12) H 0.5303 0.0775 -0.0789 0.089 Uiso 1.00 1 c R . .
H(13) H 0.5025 0.2182 -0.0829 0.089 Uiso 1.00 1 c R . .
H(14) H 0.8655 0.4548 0.2981 0.041 Uiso 1.00 1 c R . .
H(15) H 0.8590 0.2845 0.3023 0.041 Uiso 1.00 1 c R . .
H(16) H 0.8891 0.2359 0.2427 0.079 Uiso 1.00 1 c R . .
H(17) H 0.8919 0.4051 0.2324 0.079 Uiso 1.00 1 c R . .
H(18) H 0.5836 0.6195 0.1165 0.039 Uiso 1.00 1 c R . .
H(19) H 0.6366 0.5967 -0.0170 0.050 Uiso 1.00 1 c R . .
H(20) H 0.6186 0.3781 0.0155 0.048 Uiso 1.00 1 c R . .
H(21) H 0.6303 1.2896 -0.1401 0.044 Uiso 1.00 1 c R . .
H(22) H 0.6966 1.1959 0.0366 0.045 Uiso 1.00 1 c R . .
H(23) H 0.5857 0.9866 -0.0990 0.062 Uiso 1.00 1 c R . .
H(24) H 0.5800 1.0885 -0.1465 0.062 Uiso 1.00 1 c R . .
H(25) H 0.6137 0.9619 -0.1320 0.062 Uiso 1.00 1 c R . .
H(26) H 0.7196 1.5500 0.0022 0.061 Uiso 1.00 1 c R . .
H(27) H 0.6035 0.8387 0.0859 0.038 Uiso 1.00 1 c R . .
H(28) H 0.7541 1.4261 0.0169 0.061 Uiso 1.00 1 c R . .
H(29) H 0.7257 1.4471 0.0496 0.061 Uiso 1.00 1 c R . .
H(30) H 0.8141 0.8675 0.2158 0.045 Uiso 1.00 1 c R . .
H(31) H 0.8158 0.6532 0.2641 0.043 Uiso 1.00 1 c R . .
H(32) H 0.8000 0.3981 0.1375 0.037 Uiso 1.00 1 c R . .
H(33) H 0.7975 0.6120 0.0891 0.041 Uiso 1.00 1 c R . .
H(34) H 0.5418 0.7290 -0.2539 0.278 Uiso 1.00 1 c R . .
H(35) H 0.5900 0.7462 -0.2211 0.278 Uiso 1.00 1 c R . .
H(36) H 0.6061 0.5890 -0.2716 0.285 Uiso 1.00 1 c R . .
H(37) H 0.5665 0.6793 -0.3059 0.286 Uiso 1.00 1 c R . .
H(38) H 0.5610 0.5191 -0.2879 0.285 Uiso 1.00 1 c R . .
H(39) H 0.5126 0.4852 -0.1483 0.306 Uiso 1.00 1 c R . .
H(40) H 0.5524 0.5194 -0.0989 0.306 Uiso 1.00 1 c R . .
H(41) H 0.5550 0.4003 -0.1384 0.306 Uiso 1.00 1 c R . .

loop_
_atom_site_aniso_label
_atom_site_aniso_U_11
_atom_site_aniso_U_22
_atom_site_aniso_U_33
_atom_site_aniso_U_12
_atom_site_aniso_U_13
_atom_site_aniso_U_23
O(1) 0.0412(11) 0.0207(9) 0.0422(11) 0.0023(8) 0.0066(9) 0.0061(8)
O(2) 0.0415(11) 0.0245(9) 0.0470(11) -0.0055(8) 0.0097(9) 0.0083(8)
O(3) 0.133(4) 0.350(9) 0.187(5) 0.006(4) 0.051(4) -0.019(6)
O(4) 0.425(15) 0.261(10) 0.410(13) 0.024(9) 0.143(11) -0.128(10)
N(1) 0.0375(12) 0.0203(10) 0.0251(11) -0.0023(9) 0.0045(9) 0.0029(8)
N(2) 0.0295(12) 0.0233(11) 0.0385(12) -0.0002(9) 0.0086(10) 0.0075(9)
C(1) 0.0352(14) 0.0214(12) 0.0239(12) -0.0004(11) 0.0061(11) 0.0065(10)
C(2) 0.0360(15) 0.0214(13) 0.0304(13) 0.0034(11) 0.0108(11) 0.0036(11)
C(3) 0.0326(14) 0.0186(12) 0.0319(14) -0.0019(10) 0.0089(11) -0.0006(10)
C(4) 0.0317(14) 0.0203(12) 0.0251(12) -0.0015(10) 0.0078(10) 0.0027(10)
C(5) 0.0384(15) 0.0223(13) 0.0315(14) 0.0016(11) 0.0135(12) -0.0017(11)
C(6) 0.0370(15) 0.0254(13) 0.0263(13) -0.0016(11) 0.0094(11) -0.0017(10)
C(7) 0.0358(15) 0.0229(13) 0.0306(13) 0.0004(11) 0.0094(11) 0.0032(11)
C(8) 0.0338(14) 0.0224(12) 0.0262(13) 0.0009(11) 0.0088(11) 0.0008(10)
C(9) 0.0309(15) 0.0345(15) 0.0492(17) -0.0021(12) 0.0124(13) 0.0072(13)
C(10) 0.0305(16) 0.0515(19) 0.0502(18) -0.0022(14) 0.0062(13) 0.0076(15)
C(11) 0.0387(18) 0.057(2) 0.0492(19) -0.0060(15) 0.0068(15) -0.0039(16)
C(12) 0.061(2) 0.108(3) 0.051(2) -0.011(2) 0.0158(18) -0.009(2)
C(13) 0.0441(16) 0.0311(15) 0.0281(14) -0.0031(13) -0.0019(12) 0.0028(11)
C(14) 0.0381(19) 0.111(3) 0.049(2) -0.002(2) 0.0076(16) 0.020(2)
C(15) 0.037(2) 0.131(4) 0.080(2) -0.014(2) -0.008(2) 0.028(2)
C(16) 0.050(6) 0.116(10) 0.086(8) -0.028(7) -0.013(5) -0.007(7)
C(17) 0.041(3) 0.220(10) 0.076(4) 0.016(5) 0.014(3) 0.034(5)
C(18) 0.0311(14) 0.0216(12) 0.0297(13) 0.0005(10) 0.0075(11) 0.0070(11)
C(19) 0.0378(15) 0.0269(14) 0.0338(15) 0.0011(11) 0.0148(12) 0.0037(11)
C(20) 0.0399(16) 0.0225(13) 0.0333(14) 0.0001(11) 0.0121(12) 0.0000(11)
C(21) 0.0351(15) 0.0241(13) 0.0336(14) -0.0012(11) 0.0108(12) 0.0049(11)
C(22) 0.0541(18) 0.0304(15) 0.0403(16) -0.0007(13) 0.0266(14) 0.0035(12)
C(23) 0.0517(18) 0.0241(13) 0.0437(16) 0.0007(12) 0.0244(14) -0.0012(12)
C(24) 0.0464(17) 0.0283(14) 0.0372(15) 0.0001(12) 0.0167(13) 0.0019(12)
C(25) 0.0459(17) 0.0283(14) 0.0359(15) 0.0004(12) 0.0195(13) 0.0026(12)
C(26) 0.0408(15) 0.0224(13) 0.0388(15) 0.0014(11) 0.0219(13) 0.0017(11)
C(27) 0.0435(16) 0.0293(14) 0.0357(15) -0.0021(12) 0.0189(13) -0.0008(12)
C(28) 0.0483(17) 0.0321(15) 0.0299(14) -0.0027(13) 0.0157(13) 0.0035(12)
C(29) 0.0445(16) 0.0250(13) 0.0340(14) 0.0000(12) 0.0221(12) 0.0022(11)
C(30) 0.0435(16) 0.0268(13) 0.0327(14) -0.0012(12) 0.0165(12) 0.0010(11)
C(31) 0.0486(18) 0.0331(15) 0.0304(14) 0.0016(13) 0.0156(13) 0.0036(12)
C(32) 0.061(2) 0.0487(19) 0.0454(18) -0.0135(16) 0.0188(16) -0.0028(15)
C(33) 0.058(2) 0.0460(18) 0.0470(19) -0.0141(16) 0.0190(16) -0.0008(15)
C(34) 0.0494(18) 0.0290(15) 0.0369(15) 0.0001(12) 0.0203(14) 0.0013(12)
C(35) 0.0470(17) 0.0294(14) 0.0361(15) -0.0016(12) 0.0179(13) 0.0020(12)
C(36) 0.0374(15) 0.0258(13) 0.0334(14) -0.0034(11) 0.0127(12) 0.0043(11)
C(37) 0.0543(18) 0.0217(13) 0.0378(15) -0.0026(12) 0.0197(13) -0.0034(11)
C(38) 0.0514(17) 0.0276(14) 0.0282(14) -0.0038(12) 0.0149(13) -0.0012(11)
C(39) 0.0335(14) 0.0207(12) 0.0262(13) -0.0022(10) 0.0088(11) 0.0021(10)
C(40) 0.0416(15) 0.0249(13) 0.0258(13) -0.0015(11) 0.0109(11) -0.0014(11)
C(41) 0.0455(16) 0.0293(14) 0.0277(14) -0.0043(12) 0.0120(12) 0.0018(11)
C(42) 0.265(10) 0.356(13) 0.093(4) 0.013(8) 0.068(6) -0.057(6)
C(44) 0.172(8) 0.399(15) 0.193(8) 0.071(9) 0.109(7) 0.092(10)
C(45) 0.279(12) 0.193(10) 0.322(15) 0.055(9) 0.230(12) 0.087(10)

loop_
_geom_bond_atom_site_label_1
_geom_bond_atom_site_label_2
_geom_bond_distance
_geom_bond_publ_flag
_geom_bond_site_symmetry_1
_geom_bond_site_symmetry_2
O(1) C(8) 1.228(2) ? . .
O(2) C(7) 1.230(3) ? . .
O(3) C(45) 1.400(19) ? . .
O(4) C(45) 1.220(17) ? . .
N(1) C(8) 1.363(3) ? . .
N(1) C(13) 1.472(3) ? . .
N(1) C(39) 1.432(3) ? . .
N(2) C(7) 1.370(3) ? . .
N(2) C(9) 1.467(3) ? . .
N(2) C(18) 1.442(3) ? . .
C(1) C(2) 1.388(3) ? . .
C(1) C(6) 1.394(3) ? . .
C(1) C(7) 1.492(3) ? . .
C(2) C(3) 1.390(3) ? . .
C(3) C(4) 1.385(3) ? . .
C(4) C(5) 1.396(3) ? . .
C(4) C(8) 1.503(3) ? . .
C(5) C(6) 1.376(3) ? . .
C(9) C(10) 1.521(4) ? . .
C(10) C(11) 1.517(4) ? . .
C(11) C(12) 1.519(4) ? . .
C(13) C(14) 1.512(5) ? . .
C(14) C(15) 1.516(4) ? . .
C(15) C(16) 1.408(14) ? . .
C(15) C(17) 1.441(9) ? . .
C(16) C(17) 1.551(17) ? . .
C(18) C(19) 1.384(3) ? . .
C(18) C(23) 1.376(4) ? . .
C(19) C(20) 1.387(3) ? . .
C(20) C(21) 1.386(4) ? . .
C(21) C(22) 1.395(3) ? . .
C(21) C(24) 1.433(3) ? . .
C(22) C(23) 1.379(4) ? . .
C(24) C(25) 1.205(4) ? . .
C(25) C(26) 1.433(4) ? . .
C(26) C(27) 1.402(3) ? . .
C(26) C(31) 1.395(3) ? . .
C(27) C(28) 1.383(4) ? . .
C(27) C(32) 1.508(3) ? . .
C(28) C(29) 1.398(3) ? . .
C(29) C(30) 1.403(3) ? . .
C(29) C(34) 1.437(4) ? . 67507
C(30) C(31) 1.383(4) ? . .
C(30) C(33) 1.504(3) ? . .
C(34) C(35) 1.190(4) ? . .
C(35) C(36) 1.441(4) ? . .
C(36) C(37) 1.390(4) ? . .
C(36) C(41) 1.390(3) ? . .
C(37) C(38) 1.381(3) ? . .
C(38) C(39) 1.387(3) ? . .
C(39) C(40) 1.385(3) ? . .
C(40) C(41) 1.379(3) ? . .
C(44) C(45) 1.257(19) ? . .
C(2) H(1) 0.950 ? . .
C(3) H(2) 0.950 ? . .
C(5) H(3) 0.950 ? . .
C(6) H(4) 0.950 ? . .
C(9) H(5) 0.950 ? . .
C(9) H(6) 0.950 ? . .
C(10) H(7) 0.950 ? . .
C(10) H(8) 0.950 ? . .
C(11) H(9) 0.950 ? . .
C(11) H(10) 0.950 ? . .
C(12) H(11) 0.950 ? . .
C(12) H(12) 0.950 ? . .
C(12) H(13) 0.950 ? . .
C(13) H(14) 0.950 ? . .
C(13) H(15) 0.950 ? . .
C(14) H(16) 0.950 ? . .
C(14) H(17) 0.950 ? . .
C(19) H(18) 0.950 ? . .
C(20) H(27) 0.950 ? . .
C(22) H(19) 0.950 ? . .
C(23) H(20) 0.950 ? . .
C(28) H(21) 0.950 ? . .
C(31) H(22) 0.950 ? . .
C(32) H(23) 0.950 ? . .
C(32) H(24) 0.950 ? . .
C(32) H(25) 0.950 ? . .
C(33) H(26) 0.950 ? . .
C(33) H(28) 0.950 ? . .
C(33) H(29) 0.950 ? . .
C(37) H(30) 0.950 ? . .
C(38) H(31) 0.950 ? . .
C(40) H(32) 0.950 ? . .
C(41) H(33) 0.950 ? . .
C(42) H(36) 0.950 ? . .
C(42) H(37) 0.950 ? . .
C(42) H(38) 0.950 ? . .
C(43) H(34) 0.950 ? . .
C(43) H(35) 0.950 ? . .
C(44) H(39) 0.950 ? . .
C(44) H(40) 0.950 ? . .
C(44) H(41) 0.950 ? . .
